data_7216901
loop_
_publ_author_name
'Murai, Toshiaki'
'Suzuki, Akiko'
'Kato, Shinzi'

_publ_section_title
;
 Aldol-type condensation reactions of lithium eneselenolates generated
 from selenoamides with aldehydes
;
_journal_issue 20
_journal_name_full 'Journal of the Chemical Society, Perkin Transactions 1'
_journal_page_first 2711
_journal_paper_doi 10.1039/b100198l
_journal_year 2001
_chemical_formula_moiety 'C23 H27 N O Se '
_chemical_formula_sum 'C23 H27 N O Se'
_chemical_formula_weight 412.43
_space_group_IT_number 4
_symmetry_cell_setting monoclinic
_symmetry_Int_Tables_number 4
_symmetry_space_group_name_Hall 'P 2yb'
_symmetry_space_group_name_H-M 'P 1 21 1'
_audit_creation_date 'Tue May 15 16:52:19 2001'
_audit_creation_method 'by teXsan'
_cell_angle_alpha 90
_cell_angle_beta 100.69(1)
_cell_angle_gamma 90
_cell_formula_units_Z 2
_cell_length_a 7.445(2)
_cell_length_b 10.865(2)
_cell_length_c 13.339(1)
_cell_measurement_reflns_used 25
_cell_measurement_temperature 193.2
_cell_measurement_theta_max 14.9
_cell_measurement_theta_min 12.6
_cell_volume 1060.3(4)
_computing_cell_refinement 'MSC/AFC Diffractometer Control'
_computing_data_collection 'MSC/AFC Diffractometer Control'
_computing_data_reduction 'teXsan Ver. 1.11'
_computing_publication_material 'teXsan Ver. 1.11'
_computing_structure_refinement 'teXsan Ver. 1.10'
_computing_structure_solution SHELXS86
_diffrn_measured_fraction_theta_full 1.0012
_diffrn_measured_fraction_theta_max 1.0012
_diffrn_measurement_device_type 'Rigaku AFC7R'
_diffrn_measurement_method \w-2\q
_diffrn_radiation_type 'Mo K\a'
_diffrn_radiation_wavelength 0.7107
_diffrn_reflns_av_R_equivalents 0.026
_diffrn_reflns_limit_h_max 9
_diffrn_reflns_limit_h_min -7
_diffrn_reflns_limit_k_max 0
_diffrn_reflns_limit_k_min -14
_diffrn_reflns_limit_l_max 17
_diffrn_reflns_limit_l_min -17
_diffrn_reflns_number 3200
_diffrn_reflns_theta_full 27.50
_diffrn_reflns_theta_max 27.50
_diffrn_standards_decay_% 0.10
_diffrn_standards_interval_count 150
_diffrn_standards_number 3
_exptl_absorpt_coefficient_mu 1.782
_exptl_absorpt_correction_T_max 0.999
_exptl_absorpt_correction_T_min 0.924
_exptl_absorpt_correction_type psi-scan
_exptl_absorpt_process_details '(North, Phillips & Mathews, 1968)'
_exptl_crystal_colour yellow
_exptl_crystal_density_diffrn 1.292
_exptl_crystal_density_method 'not measured'
_exptl_crystal_description prismatic
_exptl_crystal_size_max 0.200
_exptl_crystal_size_mid 0.140
_exptl_crystal_size_min 0.110
_refine_diff_density_max 0.66
_refine_diff_density_min -0.69
_refine_ls_abs_structure_details Flack
_refine_ls_abs_structure_Flack -0.06(6)
_refine_ls_extinction_method none
_refine_ls_goodness_of_fit_ref 1.005
_refine_ls_hydrogen_treatment noref
_refine_ls_number_parameters 236
_refine_ls_number_reflns 2142
_refine_ls_R_factor_gt 0.0487
_refine_ls_shift/su_max 0.0023
_refine_ls_structure_factor_coef F
_refine_ls_weighting_details 'w = 1/[\s^2^(Fo) + 0.00063|Fo|^2^]'
_refine_ls_weighting_scheme calc
_refine_ls_wR_factor_ref 0.0680
_reflns_number_gt 1283
_reflns_number_total 2570
_reflns_threshold_expression F^2^>2.0\s(F^2^)
_cod_data_source_file b100198l.txt
_cod_data_source_block selenoamide_4d
_cod_original_cell_volume 1060.3(3)
_cod_original_formula_sum 'C23 H27 N O Se '
_cod_database_code 7216901

loop_
_symmetry_equiv_pos_as_xyz
x,y,z
-x,1/2+y,-z

loop_
_atom_site_label
_atom_site_type_symbol
_atom_site_fract_x
_atom_site_fract_y
_atom_site_fract_z
_atom_site_U_iso_or_equiv
_atom_site_adp_type
_atom_site_occupancy
_atom_site_calc_flag
Se(1) Se 0.2052(1) 0.904(2) 0.41957(7) 0.0525(3) Uani 1.00 d
O(1) O -0.0434(7) 0.914(2) 0.1990(5) 0.066(2) Uani 1.00 d
N(1) N 0.5052(9) 1.020(2) 0.3643(5) 0.036(2) Uani 1.00 d
C(1) C 0.349(1) 0.961(2) 0.3324(6) 0.036(2) Uani 1.00 d
C(2) C 0.291(1) 0.940(2) 0.2180(7) 0.034(2) Uani 1.00 d
C(3) C 0.096(1) 0.992(2) 0.1777(7) 0.049(2) Uani 1.00 d
C(4) C 0.065(1) 1.018(2) 0.0651(8) 0.055(3) Uani 1.00 d
C(5) C -0.059(1) 0.960(2) 0.0001(8) 0.067(4) Uani 1.00 d
C(6) C 0.174(2) 1.121(2) 0.0320(9) 0.084(4) Uani 1.00 d
C(7) C 0.304(1) 0.804(2) 0.1904(7) 0.043(3) Uani 1.00 d
C(8) C 0.501(2) 0.762(2) 0.1954(10) 0.069(4) Uani 1.00 d
C(9) C 0.583(3) 0.686(3) 0.255(1) 0.103(6) Uani 1.00 d
C(10) C 0.567(1) 1.056(2) 0.4710(7) 0.045(3) Uani 1.00 d
C(11) C 0.723(2) 0.974(2) 0.5251(9) 0.043(2) Uani 1.00 d
C(12) C 0.729(2) 0.851(2) 0.5039(9) 0.048(3) Uani 1.00 d
C(13) C 0.865(2) 0.780(2) 0.5576(8) 0.052(3) Uani 1.00 d
C(14) C 0.986(2) 0.830(2) 0.634(1) 0.060(4) Uani 1.00 d
C(15) C 0.989(2) 0.950(3) 0.661(1) 0.072(4) Uani 1.00 d
C(16) C 0.850(2) 1.026(2) 0.6058(8) 0.053(3) Uani 1.00 d
C(17) C 0.637(1) 1.052(2) 0.2972(7) 0.039(3) Uani 1.00 d
C(18) C 0.592(1) 1.174(2) 0.2394(8) 0.033(2) Uani 1.00 d
C(19) C 0.477(1) 1.260(2) 0.2669(7) 0.044(3) Uani 1.00 d
C(20) C 0.449(1) 1.371(2) 0.2137(8) 0.048(3) Uani 1.00 d
C(21) C 0.532(1) 1.393(2) 0.1308(7) 0.056(3) Uani 1.00 d
C(22) C 0.641(1) 1.306(2) 0.1036(7) 0.055(3) Uani 1.00 d
C(23) C 0.671(1) 1.194(2) 0.1550(7) 0.042(2) Uani 1.00 d
H(1) H -0.0099 0.8848 0.2664 0.0803 Uiso 1.00 calc
H(2) H 0.3730 0.9865 0.1846 0.0412 Uiso 1.00 calc
H(3) H 0.0867 1.0700 0.2116 0.0596 Uiso 1.00 calc
H(4) H -0.1266 0.8974 0.0224 0.0857 Uiso 1.00 calc
H(5) H -0.0806 0.9852 -0.0702 0.0857 Uiso 1.00 calc
H(6) H 0.0960 1.1874 0.0041 0.1017 Uiso 1.00 calc
H(7) H 0.2409 1.0933 -0.0175 0.1017 Uiso 1.00 calc
H(8) H 0.2590 1.1526 0.0897 0.1017 Uiso 1.00 calc
H(9) H 0.2380 0.7940 0.1224 0.0525 Uiso 1.00 calc
H(10) H 0.2506 0.7583 0.2361 0.0525 Uiso 1.00 calc
H(11) H 0.5645 0.7974 0.1456 0.0836 Uiso 1.00 calc
H(12) H 0.5273 0.6513 0.3070 0.1373 Uiso 1.00 calc
H(13) H 0.7082 0.6668 0.2535 0.1373 Uiso 1.00 calc
H(14) H 0.6092 1.1407 0.4729 0.0564 Uiso 1.00 calc
H(15) H 0.4672 1.0525 0.5060 0.0564 Uiso 1.00 calc
H(16) H 0.6421 0.8165 0.4513 0.0593 Uiso 1.00 calc
H(17) H 0.8723 0.6983 0.5407 0.0632 Uiso 1.00 calc
H(18) H 1.0767 0.7783 0.6723 0.0739 Uiso 1.00 calc
H(19) H 1.0764 0.9836 0.7138 0.0849 Uiso 1.00 calc
H(20) H 0.8450 1.1127 0.6226 0.0667 Uiso 1.00 calc
H(21) H 0.6399 0.9901 0.2493 0.0494 Uiso 1.00 calc
H(22) H 0.7559 1.0629 0.3385 0.0494 Uiso 1.00 calc
H(23) H 0.4165 1.2474 0.3231 0.0540 Uiso 1.00 calc
H(24) H 0.3724 1.4342 0.2351 0.0610 Uiso 1.00 calc
H(25) H 0.5105 1.4704 0.0941 0.0677 Uiso 1.00 calc
H(26) H 0.7014 1.3238 0.0479 0.0649 Uiso 1.00 calc
H(27) H 0.7463 1.1359 0.1325 0.0531 Uiso 1.00 calc

loop_
_atom_site_aniso_label
_atom_site_aniso_U_11
_atom_site_aniso_U_22
_atom_site_aniso_U_33
_atom_site_aniso_U_12
_atom_site_aniso_U_13
_atom_site_aniso_U_23
Se(1) 0.0626(6) 0.0469(5) 0.0567(5) -0.0008(8) 0.0338(4) 0.0084(8)
O(1) 0.032(3) 0.083(5) 0.085(4) -0.014(5) 0.016(3) -0.007(7)
N(1) 0.034(3) 0.033(4) 0.037(3) 0.007(3) -0.001(3) 0.012(3)
C(1) 0.037(4) 0.022(4) 0.048(3) 0.005(3) 0.009(3) -0.001(4)
C(2) 0.030(4) 0.028(5) 0.047(4) 0.002(3) 0.009(3) 0.004(4)
C(3) 0.027(4) 0.053(6) 0.067(5) 0.015(4) 0.011(4) -0.005(5)
C(4) 0.048(6) 0.046(6) 0.065(4) 0.014(4) -0.007(4) -0.013(5)
C(5) 0.060(7) 0.069(8) 0.065(7) -0.012(5) -0.009(5) -0.015(6)
C(6) 0.098(10) 0.063(9) 0.075(8) -0.031(7) -0.027(7) 0.029(7)
C(7) 0.064(5) 0.032(5) 0.035(5) -0.002(5) 0.013(5) -0.009(4)
C(8) 0.064(6) 0.056(7) 0.086(9) 0.009(6) 0.008(6) -0.017(6)
C(9) 0.12(1) 0.06(1) 0.12(1) 0.060(10) -0.01(1) -0.012(8)
C(10) 0.045(5) 0.051(6) 0.037(4) 0.012(4) 0.003(4) 0.003(4)
C(11) 0.041(6) 0.048(4) 0.041(6) 0.008(4) 0.011(4) 0.008(5)
C(12) 0.047(7) 0.047(4) 0.046(7) 0.006(5) -0.003(5) 0.007(5)
C(13) 0.046(6) 0.052(7) 0.060(7) 0.013(5) 0.014(4) 0.020(5)
C(14) 0.018(6) 0.084(8) 0.072(8) 0.012(6) -0.005(5) 0.040(6)
C(15) 0.064(8) 0.093(9) 0.052(7) 0.011(7) -0.012(6) 0.012(6)
C(16) 0.062(7) 0.056(7) 0.040(6) -0.011(5) 0.007(4) 0.003(5)
C(17) 0.028(5) 0.041(5) 0.046(6) 0.003(4) 0.006(4) 0.002(4)
C(18) 0.024(5) 0.034(5) 0.041(5) -0.018(3) 0.003(4) -0.007(4)
C(19) 0.057(6) 0.041(5) 0.037(5) 0.015(4) 0.017(5) 0.003(4)
C(20) 0.054(6) 0.033(5) 0.054(5) -0.001(4) 0.003(4) -0.004(4)
C(21) 0.066(6) 0.046(7) 0.049(5) -0.009(5) -0.006(4) 0.031(6)
C(22) 0.055(7) 0.073(6) 0.035(5) -0.010(5) 0.004(5) 0.015(5)
C(23) 0.019(4) 0.066(6) 0.038(5) -0.006(5) -0.003(3) 0.002(4)

loop_
_atom_type_symbol
_atom_type_description
_atom_type_scat_dispersion_real
_atom_type_scat_dispersion_imag
_atom_type_scat_source
C C 0.003 0.002
;International Tables for Crystallography
(1992, Vol. C, Tables 4.2.6.8 and 6.1.1.1)
;
H H 0.000 0.000
;International Tables for Crystallography
(1992, Vol. C, Table 6.1.1.2)
;
N N 0.006 0.003
;International Tables for Crystallography
(1992, Vol. C, Tables 4.2.6.8 and 6.1.1.1)
;
O O 0.011 0.006
;International Tables for Crystallography
(1992, Vol. C, Tables 4.2.6.8 and 6.1.1.1)
;
Se Se -0.093 2.226
;International Tables for Crystallography
(1992, Vol. C, Tables 4.2.6.8 and 6.1.1.1)
;

loop_
_geom_angle_atom_site_label_1
_geom_angle_atom_site_label_2
_geom_angle_atom_site_label_3
_geom_angle
_geom_angle_publ_flag
C(3) O(1) H(1) 108.8 no
C(1) N(1) C(10) 122.6(7) yes
C(1) N(1) C(17) 124.0(7) yes
C(10) N(1) C(17) 113.4(7) yes
Se(1) C(1) N(1) 122.6(6) yes
Se(1) C(1) C(2) 119.8(6) yes
N(1) C(1) C(2) 117.5(7) yes
C(1) C(2) C(3) 111.3(7) yes
C(1) C(2) C(7) 111.7(7) yes
C(1) C(2) H(2) 107.3 no
C(3) C(2) C(7) 111.5(8) yes
C(3) C(2) H(2) 106.1 no
C(7) C(2) H(2) 108.8 no
O(1) C(3) C(2) 112.8(8) yes
O(1) C(3) C(4) 109.3(8) yes
O(1) C(3) H(3) 107.9 no
C(2) C(3) C(4) 112.0(7) yes
C(2) C(3) H(3) 107.5 no
C(4) C(3) H(3) 107.0 no
C(3) C(4) C(5) 122(1) yes
C(3) C(4) C(6) 116.2(9) yes
C(5) C(4) C(6) 121(1) yes
C(4) C(5) H(4) 119.9 no
C(4) C(5) H(5) 118.9 no
H(4) C(5) H(5) 121.2 no
C(4) C(6) H(6) 110.9 no
C(4) C(6) H(7) 110.9 no
C(4) C(6) H(8) 110.2 no
H(6) C(6) H(7) 108.9 no
H(6) C(6) H(8) 107.2 no
H(7) C(6) H(8) 108.7 no
C(2) C(7) C(8) 112.6(9) yes
C(2) C(7) H(9) 107.2 no
C(2) C(7) H(10) 107.6 no
C(8) C(7) H(9) 109.3 no
C(8) C(7) H(10) 109.6 no
H(9) C(7) H(10) 110.6 no
C(7) C(8) C(9) 126(1) yes
C(7) C(8) H(11) 116.2 no
C(9) C(8) H(11) 117.5 no
C(8) C(9) H(12) 120.4 no
C(8) C(9) H(13) 120.5 no
H(12) C(9) H(13) 118.9 no
N(1) C(10) C(11) 112.1(8) yes
N(1) C(10) H(14) 108.7 no
N(1) C(10) H(15) 109.6 no
C(11) C(10) H(14) 108.9 no
C(11) C(10) H(15) 109.8 no
H(14) C(10) H(15) 107.6 no
C(10) C(11) C(12) 121(1) yes
C(10) C(11) C(16) 118(1) yes
C(12) C(11) C(16) 120(1) yes
C(11) C(12) C(13) 119(1) yes
C(11) C(12) H(16) 120.0 no
C(13) C(12) H(16) 120.5 no
C(12) C(13) C(14) 120(1) yes
C(12) C(13) H(17) 119.2 no
C(14) C(13) H(17) 120.7 no
C(13) C(14) C(15) 124(1) yes
C(13) C(14) H(18) 118.8 no
C(15) C(14) H(18) 117.0 no
C(14) C(15) C(16) 116(1) yes
C(14) C(15) H(19) 123.3 no
C(16) C(15) H(19) 119.8 no
C(11) C(16) C(15) 119(1) yes
C(11) C(16) H(20) 120.9 no
C(15) C(16) H(20) 120.0 no
N(1) C(17) C(18) 113.4(7) yes
N(1) C(17) H(21) 109.9 no
N(1) C(17) H(22) 108.9 no
C(18) C(17) H(21) 108.1 no
C(18) C(17) H(22) 106.1 no
H(21) C(17) H(22) 110.4 no
C(17) C(18) C(19) 123.2(8) yes
C(17) C(18) C(23) 117.2(8) yes
C(19) C(18) C(23) 119.7(9) yes
C(18) C(19) C(20) 119.7(8) yes
C(18) C(19) H(23) 121.5 no
C(20) C(19) H(23) 118.8 no
C(19) C(20) C(21) 120.8(10) yes
C(19) C(20) H(24) 120.1 no
C(21) C(20) H(24) 119.1 no
C(20) C(21) C(22) 118(1) yes
C(20) C(21) H(25) 119.6 no
C(22) C(21) H(25) 121.8 no
C(21) C(22) C(23) 122.1(9) yes
C(21) C(22) H(26) 117.3 no
C(23) C(22) H(26) 120.5 no
C(18) C(23) C(22) 119.0(10) yes
C(18) C(23) H(27) 121.8 no
C(22) C(23) H(27) 119.1 no

loop_
_geom_bond_atom_site_label_1
_geom_bond_atom_site_label_2
_geom_bond_distance
_geom_bond_publ_flag
Se(1) C(1) 1.825(8) yes
O(1) C(3) 1.41(1) yes
O(1) H(1) 0.944 no
N(1) C(1) 1.33(1) yes
N(1) C(10) 1.46(1) yes
N(1) C(17) 1.49(1) yes
C(1) C(2) 1.52(1) yes
C(2) C(3) 1.56(1) yes
C(2) C(7) 1.53(1) yes
C(2) H(2) 0.965 no
C(3) C(4) 1.50(1) yes
C(3) H(3) 0.971 no
C(4) C(5) 1.30(1) yes
C(4) C(6) 1.50(2) yes
C(5) H(4) 0.928 no
C(5) H(5) 0.960 no
C(6) H(6) 0.962 no
C(6) H(7) 0.944 no
C(6) H(8) 0.965 no
C(7) C(8) 1.52(1) yes
C(7) H(9) 0.954 no
C(7) H(10) 0.932 no
C(8) C(9) 1.23(2) yes
C(8) H(11) 0.965 no
C(9) H(12) 0.952 no
C(9) H(13) 0.958 no
C(10) C(11) 1.53(2) yes
C(10) H(14) 0.974 no
C(10) H(15) 0.948 no
C(11) C(12) 1.37(1) yes
C(11) C(16) 1.41(2) yes
C(12) C(13) 1.37(2) yes
C(12) H(16) 0.937 no
C(13) C(14) 1.34(2) yes
C(13) H(17) 0.921 no
C(14) C(15) 1.35(2) yes
C(14) H(18) 0.948 no
C(15) C(16) 1.42(2) yes
C(15) H(19) 0.945 no
C(16) H(20) 0.975 no
C(17) C(18) 1.54(1) yes
C(17) H(21) 0.931 no
C(17) H(22) 0.957 no
C(18) C(19) 1.37(1) yes
C(18) C(23) 1.38(1) yes
C(19) C(20) 1.39(1) yes
C(19) H(23) 0.952 no
C(20) C(21) 1.38(1) yes
C(20) H(24) 0.973 no
C(21) C(22) 1.34(2) yes
C(21) H(25) 0.975 no
C(22) C(23) 1.39(1) yes
C(22) H(26) 0.956 no
C(23) H(27) 0.929 no

loop_
_geom_contact_atom_site_label_1
_geom_contact_atom_site_label_2
_geom_contact_distance
_geom_contact_site_symmetry_2
O(1) C(17) 3.28(1) 1_455
C(9) C(21) 3.58(2) 1_545
C(9) C(20) 3.59(2) 1_545

loop_
_geom_torsion_atom_site_label_1
_geom_torsion_atom_site_label_2
_geom_torsion_atom_site_label_3
_geom_torsion_atom_site_label_4
_geom_torsion
_geom_torsion_publ_flag
Se(1) C(1) N(1) C(10) -6(1) yes
Se(1) C(1) N(1) C(17) 171.5(6) yes
Se(1) C(1) C(2) C(3) 55.8(9) yes
Se(1) C(1) C(2) C(7) -69.5(9) yes
O(1) C(3) C(2) C(1) -78.5(9) yes
O(1) C(3) C(2) C(7) 46(1) yes
O(1) C(3) C(4) C(5) -8(1) yes
O(1) C(3) C(4) C(6) 166.3(10) yes
N(1) C(1) C(2) C(3) -125.0(8) yes
N(1) C(1) C(2) C(7) 109.7(9) yes
N(1) C(10) C(11) C(12) -35(1) yes
N(1) C(10) C(11) C(16) 151(1) yes
N(1) C(17) C(18) C(19) 17(1) yes
N(1) C(17) C(18) C(23) -161.7(8) yes
C(1) N(1) C(10) C(11) 105.9(10) yes
C(1) N(1) C(17) C(18) 84(1) yes
C(1) C(2) C(3) C(4) 157.6(8) yes
C(1) C(2) C(7) C(8) -74(1) yes
C(2) C(1) N(1) C(10) 174.1(7) yes
C(2) C(1) N(1) C(17) -7(1) yes
C(2) C(3) C(4) C(5) 117(1) yes
C(2) C(3) C(4) C(6) -67(1) yes
C(2) C(7) C(8) C(9) 114(1) yes
C(3) C(2) C(7) C(8) 160.5(8) yes
C(4) C(3) C(2) C(7) -76(1) yes
C(10) N(1) C(17) C(18) -96.7(8) yes
C(10) C(11) C(12) C(13) -176.7(9) yes
C(10) C(11) C(16) C(15) 176(1) yes
C(11) C(10) N(1) C(17) -72(1) yes
C(11) C(12) C(13) C(14) 3(2) yes
C(11) C(16) C(15) C(14) -2(2) yes
C(12) C(11) C(16) C(15) 3(2) yes
C(12) C(13) C(14) C(15) -3(2) yes
C(13) C(12) C(11) C(16) -3(2) yes
C(13) C(14) C(15) C(16) 2(2) yes
C(17) C(18) C(19) C(20) 176.9(9) yes
C(17) C(18) C(23) C(22) -176.9(9) yes
C(18) C(19) C(20) C(21) 2(1) yes
C(18) C(23) C(22) C(21) -2(1) yes
C(19) C(18) C(23) C(22) 4(1) yes
C(19) C(20) C(21) C(22) 0(1) yes
C(20) C(19) C(18) C(23) -4(1) yes
C(20) C(21) C(22) C(23) 0(1) yes
C(20) C(21) C(22) C(23) 0(1) yes
